data_4064645
loop_
_publ_author_name
'Ram\'irez-Monroy, Armando'
'Swager, Timothy M.'

_publ_section_title
;
 Metal Chelates Based on Isoxazoline[60]fullerenes
;
_journal_issue 9
_journal_name_full Organometallics
_journal_page_first 2464
_journal_paper_doi 10.1021/om200238a
_journal_volume 30
_journal_year 2011
_chemical_formula_sum 'C68 H7 N O4.75'
_chemical_formula_weight 913.75
_chemical_name_systematic
; 
 ? 
;
_space_group_IT_number 15
_symmetry_cell_setting monoclinic
_symmetry_space_group_name_Hall '-C 2yc'
_symmetry_space_group_name_H-M 'C 1 2/c 1'
_atom_sites_solution_hydrogens geom
_atom_sites_solution_primary direct
_atom_sites_solution_secondary difmap
_audit_creation_method SHELXL-97
_cell_angle_alpha 90.00
_cell_angle_beta 92.9840(10)
_cell_angle_gamma 90.00
_cell_formula_units_Z 8
_cell_length_a 43.0862(7)
_cell_length_b 9.9474(2)
_cell_length_c 17.3483(3)
_cell_measurement_reflns_used 9876
_cell_measurement_temperature 100(2)
_cell_measurement_theta_max 68.20
_cell_measurement_theta_min 4.11
_cell_volume 7425.3(2)
_computing_cell_refinement 'SAINT 7.46A (Bruker-AXS, 2009)'
_computing_data_collection 'APEX2 v2009.3.0 (Bruker-AXS, 2009)'
_computing_data_reduction 'SAINT 7.46A (Bruker-AXS, 2009)'
_computing_molecular_graphics 'Bruker SHELXTL'
_computing_publication_material 'Bruker SHELXTL'
_computing_structure_refinement 'SHELXL-97 (Sheldrick, 2008)'
_computing_structure_solution 'SHELXS-97 (Sheldrick, 2008)'
_diffrn_ambient_temperature 100(2)
_diffrn_detector_area_resol_mean 8.3
_diffrn_measured_fraction_theta_full 0.999
_diffrn_measured_fraction_theta_max 0.999
_diffrn_measurement_device_type 'Bruker Smart APEX CCD'
_diffrn_measurement_method 'omega and phi scans'
_diffrn_radiation_monochromator graphite
_diffrn_radiation_source 'fine-focus sealed tube'
_diffrn_radiation_type CuK\a
_diffrn_radiation_wavelength 1.54178
_diffrn_reflns_av_R_equivalents 0.0341
_diffrn_reflns_av_sigmaI/netI 0.0179
_diffrn_reflns_limit_h_max 51
_diffrn_reflns_limit_h_min -51
_diffrn_reflns_limit_k_max 11
_diffrn_reflns_limit_k_min -10
_diffrn_reflns_limit_l_max 20
_diffrn_reflns_limit_l_min -20
_diffrn_reflns_number 55687
_diffrn_reflns_theta_full 67.73
_diffrn_reflns_theta_max 67.73
_diffrn_reflns_theta_min 4.56
_exptl_absorpt_coefficient_mu 0.833
_exptl_absorpt_correction_T_max 0.9595
_exptl_absorpt_correction_T_min 0.7591
_exptl_absorpt_correction_type multi-scan
_exptl_absorpt_process_details 'SADABS (Sheldrick, 2009)'
_exptl_crystal_colour brown
_exptl_crystal_density_diffrn 1.635
_exptl_crystal_density_method 'not measured'
_exptl_crystal_description needle
_exptl_crystal_F_000 3680
_exptl_crystal_size_max 0.35
_exptl_crystal_size_mid 0.15
_exptl_crystal_size_min 0.05
_refine_diff_density_max 0.682
_refine_diff_density_min -0.308
_refine_diff_density_rms 0.054
_refine_ls_extinction_method none
_refine_ls_goodness_of_fit_ref 1.063
_refine_ls_hydrogen_treatment constr
_refine_ls_matrix_type full
_refine_ls_number_parameters 709
_refine_ls_number_reflns 6717
_refine_ls_number_restraints 139
_refine_ls_restrained_S_all 1.081
_refine_ls_R_factor_all 0.0538
_refine_ls_R_factor_gt 0.0455
_refine_ls_shift/su_max 0.000
_refine_ls_shift/su_mean 0.000
_refine_ls_structure_factor_coef Fsqd
_refine_ls_weighting_details 'calc w=1/[\s^2^(Fo^2^)+(0.0585P)^2^+10.2605P] where P=(Fo^2^+2Fc^2^)/3'
_refine_ls_weighting_scheme calc
_refine_ls_wR_factor_gt 0.1157
_refine_ls_wR_factor_ref 0.1220
_reflns_number_gt 5714
_reflns_number_total 6717
_reflns_threshold_expression >2sigma(I)
_cod_data_source_file om200238a_si_002.cif
_cod_data_source_block d09032
_cod_depositor_comments
;
The following automatic conversions were performed:

'_symmetry_cell_setting' value 'Monoclinic' changed to 'monoclinic'
according to /home/saulius/struct/CIF-dictionaries/cif_core.dic
dictionary named 'cif_core.dic' version 2.4.1 from 2010-06-29.

Automatic conversion script
Id: cif_fix_values 1715 2011-07-08 13:25:40Z adriana 
;
_cod_original_sg_symbol_H-M C2/c
_cod_database_code 4064645

loop_
_symmetry_equiv_pos_as_xyz
'x, y, z'
'-x, y, -z+1/2'
'x+1/2, y+1/2, z'
'-x+1/2, y+1/2, -z+1/2'
'-x, -y, -z'
'x, -y, z-1/2'
'-x+1/2, -y+1/2, -z'
'x+1/2, -y+1/2, z-1/2'

loop_
_atom_site_label
_atom_site_type_symbol
_atom_site_fract_x
_atom_site_fract_y
_atom_site_fract_z
_atom_site_U_iso_or_equiv
_atom_site_adp_type
_atom_site_occupancy
_atom_site_symmetry_multiplicity
_atom_site_calc_flag
_atom_site_refinement_flags
_atom_site_disorder_assembly
_atom_site_disorder_group
O1 O 0.22622(3) 0.09537(15) 0.37460(7) 0.0302(3) Uani 1 1 d . . .
C61 C 0.23549(4) 0.10147(18) 0.25105(11) 0.0242(4) Uani 1 1 d . . .
C62 C 0.25216(4) 0.10312(19) 0.17848(11) 0.0249(4) Uani 1 1 d . . .
C63 C 0.24558(4) 0.00352(19) 0.12257(11) 0.0249(4) Uani 1 1 d . . .
C64 C 0.25661(5) 0.0168(2) 0.04911(11) 0.0292(4) Uani 1 1 d . . .
H64 H 0.2515 -0.0485 0.0105 0.035 Uiso 1 1 calc R . .
C65 C 0.27510(5) 0.1262(2) 0.03262(12) 0.0339(5) Uani 1 1 d . . .
H65 H 0.2826 0.1353 -0.0177 0.041 Uiso 1 1 calc R . .
C66 C 0.28286(5) 0.2224(2) 0.08809(13) 0.0336(5) Uani 1 1 d . . .
H66 H 0.2961 0.2952 0.0765 0.040 Uiso 1 1 calc R . .
C67 C 0.27104(4) 0.2114(2) 0.16084(12) 0.0293(4) Uani 1 1 d . . .
H67 H 0.2759 0.2781 0.1988 0.035 Uiso 1 1 calc R . .
N1 N 0.24822(4) 0.07915(17) 0.31760(9) 0.0287(4) Uani 1 1 d . . .
O2 O 0.22857(3) -0.10267(13) 0.14730(8) 0.0281(3) Uani 1 1 d . . .
C68 C 0.21317(5) -0.1846(2) 0.08897(13) 0.0356(5) Uani 1 1 d . . .
H68A H 0.2017 -0.1269 0.0516 0.053 Uiso 1 1 calc R . .
H68B H 0.1987 -0.2457 0.1130 0.053 Uiso 1 1 calc R . .
H68C H 0.2286 -0.2370 0.0624 0.053 Uiso 1 1 calc R . .
C1 C 0.19601(4) 0.1388(2) 0.33969(10) 0.0247(4) Uani 1 1 d . . .
C2 C 0.17010(4) 0.04577(19) 0.36431(11) 0.0256(4) Uani 1 1 d . . .
C3 C 0.15303(5) 0.1108(2) 0.42293(10) 0.0276(4) Uani 1 1 d . . .
C4 C 0.16285(5) 0.2500(2) 0.42877(10) 0.0277(4) Uani 1 1 d . . .
C5 C 0.18606(4) 0.2730(2) 0.37357(10) 0.0249(4) Uani 1 1 d . . .
C6 C 0.18595(4) 0.39173(19) 0.33365(11) 0.0260(4) Uani 1 1 d . . .
C7 C 0.19086(4) 0.39431(19) 0.24999(11) 0.0252(4) Uani 1 1 d . . .
C8 C 0.19510(4) 0.27705(19) 0.21064(11) 0.0231(4) Uani 1 1 d . . .
C9 C 0.20111(4) 0.14130(19) 0.25039(10) 0.0227(4) Uani 1 1 d . . .
C10 C 0.17925(4) 0.05058(18) 0.20125(10) 0.0229(4) Uani 1 1 d . . .
C11 C 0.16016(4) -0.04343(18) 0.23202(11) 0.0251(4) Uani 1 1 d . . .
C12 C 0.15537(5) -0.04505(19) 0.31561(11) 0.0266(4) Uani 1 1 d . . .
C13 C 0.12318(5) -0.07993(19) 0.32517(12) 0.0302(4) Uani 1 1 d . . .
C14 C 0.10681(5) -0.0211(2) 0.38396(12) 0.0320(5) Uani 1 1 d . . .
C15 C 0.12214(5) 0.0768(2) 0.43358(11) 0.0302(4) Uani 1 1 d . . .
C16 C 0.09969(5) 0.1805(2) 0.45028(10) 0.0314(5) Uani 1 1 d . . .
C17 C 0.10908(5) 0.3133(2) 0.45570(10) 0.0309(5) Uani 1 1 d . . .
C18 C 0.14134(5) 0.3495(2) 0.44520(10) 0.0297(4) Uani 1 1 d . . .
C19 C 0.14181(5) 0.4752(2) 0.40474(12) 0.0302(4) Uani 1 1 d . . .
C20 C 0.16368(5) 0.4958(2) 0.34923(12) 0.0294(4) Uani 1 1 d . . .
C21 C 0.15462(5) 0.56121(19) 0.27694(13) 0.0309(4) Uani 1 1 d . . .
C22 C 0.17135(5) 0.49894(19) 0.21598(12) 0.0292(4) Uani 1 1 d . . .
C23 C 0.15686(5) 0.4819(2) 0.14289(12) 0.0307(4) Uani 1 1 d . . .
C24 C 0.16100(5) 0.3577(2) 0.10215(11) 0.0284(4) Uani 1 1 d . . .
C25 C 0.17943(4) 0.2567(2) 0.13642(11) 0.0251(4) Uani 1 1 d . . .
C26 C 0.16970(4) 0.1175(2) 0.13095(10) 0.0250(4) Uani 1 1 d . . .
C27 C 0.14174(5) 0.0844(2) 0.09108(10) 0.0277(4) Uani 1 1 d . . .
C28 C 0.12187(5) -0.0152(2) 0.12250(11) 0.0291(4) Uani 1 1 d . . .
C29 C 0.13081(5) -0.07663(18) 0.19240(12) 0.0284(4) Uani 1 1 d . . .
C30 C 0.10812(5) -0.09925(19) 0.24946(13) 0.0311(5) Uani 1 1 d . . .
C31 C 0.07734(5) -0.06042(19) 0.23501(13) 0.0314(5) Uani 1 1 d . . .
C32 C 0.06050(5) 0.0019(2) 0.29621(13) 0.0314(4) Uani 1 1 d . . .
C33 C 0.07481(5) 0.0211(2) 0.36895(12) 0.0316(5) Uani 1 1 d . . .
C34 C 0.07041(5) 0.1456(2) 0.41010(11) 0.0307(4) Uani 1 1 d . . .
C35 C 0.05182(4) 0.2465(2) 0.37674(11) 0.0284(4) Uani 1 1 d . . .
C36 C 0.06159(5) 0.3859(2) 0.38216(11) 0.0285(4) Uani 1 1 d . . .
C37 C 0.08965(5) 0.4187(2) 0.42100(11) 0.0293(4) Uani 1 1 d . . .
C38 C 0.10985(5) 0.5186(2) 0.38930(12) 0.0301(4) Uani 1 1 d . . .
C39 C 0.10123(5) 0.58155(19) 0.31988(13) 0.0310(4) Uani 1 1 d . . .
C40 C 0.12402(5) 0.60331(18) 0.26276(13) 0.0321(5) Uani 1 1 d . . .
C41 C 0.10887(5) 0.58458(19) 0.18688(13) 0.0326(5) Uani 1 1 d . . .
C42 C 0.12491(5) 0.5249(2) 0.12839(12) 0.0322(5) Uani 1 1 d . . .
C43 C 0.10943(5) 0.4262(2) 0.07808(11) 0.0316(5) Uani 1 1 d . . .
C44 C 0.13178(5) 0.3227(2) 0.06181(10) 0.0309(5) Uani 1 1 d . . .
C45 C 0.12233(5) 0.1897(2) 0.05615(10) 0.0304(5) Uani 1 1 d . . .
C46 C 0.09018(5) 0.1538(2) 0.06632(11) 0.0309(5) Uani 1 1 d . . .
C47 C 0.08983(5) 0.0270(2) 0.10739(12) 0.0311(5) Uani 1 1 d . . .
C48 C 0.06806(5) 0.0047(2) 0.16290(12) 0.0311(5) Uani 1 1 d . . .
C49 C 0.04573(4) 0.1082(2) 0.17895(12) 0.0295(4) Uani 1 1 d . . .
C50 C 0.04097(4) 0.1064(2) 0.26137(12) 0.0295(4) Uani 1 1 d . . .
C51 C 0.03676(4) 0.2262(2) 0.30080(11) 0.0271(4) Uani 1 1 d . . .
C52 C 0.03729(4) 0.3534(2) 0.25981(11) 0.0266(4) Uani 1 1 d . . .
C53 C 0.05256(4) 0.4519(2) 0.31016(11) 0.0274(4) Uani 1 1 d . . .
C54 C 0.07204(5) 0.54803(19) 0.27960(12) 0.0284(4) Uani 1 1 d . . .
C55 C 0.07673(5) 0.54983(19) 0.19738(12) 0.0295(4) Uani 1 1 d . . .
C56 C 0.06182(5) 0.4558(2) 0.14909(11) 0.0297(4) Uani 1 1 d . . .
C57 C 0.07854(5) 0.3920(2) 0.08810(11) 0.0311(5) Uani 1 1 d . . .
C58 C 0.06860(5) 0.2534(2) 0.08235(11) 0.0296(4) Uani 1 1 d . . .
C59 C 0.04592(4) 0.2301(2) 0.13960(11) 0.0291(4) Uani 1 1 d . . .
C60 C 0.04177(4) 0.3551(2) 0.18093(11) 0.0274(4) Uani 1 1 d . . .
O1W O -0.00017(8) -0.4036(6) 0.0262(3) 0.0990(18) Uani 0.586(4) 1 d PU A 1
O2W O 0.00307(10) -0.2501(5) 0.1891(6) 0.054(2) Uani 0.435(13) 1 d PU B 2
O3W O -0.00433(9) -0.0521(6) 0.0265(3) 0.099(2) Uani 0.590(7) 1 d PU . 3
O4W O -0.00579(18) -0.3025(13) 0.0990(7) 0.100(4) Uani 0.385(12) 1 d PU C 4
O5W O 0.0034(10) -0.291(9) 0.053(4) 0.099(2) Uani 0.087(13) 1 d PU D -5
O6W O 0.0027(4) -0.2462(14) 0.234(2) 0.054(2) Uani 0.160(10) 1 d PU E -6
O7W O 0.00551(18) -0.212(2) 0.0456(6) 0.098(4) Uani 0.341(17) 1 d PU F 7
O8W O -0.0017(4) -0.206(2) 0.1116(11) 0.084(4) Uani 0.168(9) 1 d PU G 8

loop_
_atom_site_aniso_label
_atom_site_aniso_U_11
_atom_site_aniso_U_22
_atom_site_aniso_U_33
_atom_site_aniso_U_23
_atom_site_aniso_U_13
_atom_site_aniso_U_12
O1 0.0261(7) 0.0438(8) 0.0202(6) -0.0002(6) -0.0018(5) 0.0081(6)
C61 0.0246(9) 0.0228(9) 0.0249(9) -0.0030(7) -0.0028(7) 0.0014(7)
C62 0.0205(9) 0.0289(10) 0.0250(9) -0.0005(8) -0.0014(7) 0.0068(7)
C63 0.0208(9) 0.0273(10) 0.0263(9) 0.0003(8) -0.0027(7) 0.0059(7)
C64 0.0271(10) 0.0365(11) 0.0236(9) -0.0018(8) -0.0021(8) 0.0100(8)
C65 0.0272(10) 0.0476(13) 0.0272(10) 0.0095(9) 0.0050(8) 0.0095(9)
C66 0.0255(10) 0.0347(11) 0.0404(12) 0.0078(9) 0.0013(9) 0.0019(8)
C67 0.0229(9) 0.0294(10) 0.0352(11) -0.0011(8) -0.0024(8) 0.0041(8)
N1 0.0256(8) 0.0344(9) 0.0259(8) -0.0045(7) -0.0006(7) 0.0039(7)
O2 0.0306(7) 0.0280(7) 0.0253(7) -0.0040(5) -0.0017(5) 0.0000(6)
C68 0.0385(12) 0.0326(11) 0.0346(11) -0.0097(9) -0.0078(9) 0.0001(9)
C1 0.0248(9) 0.0298(10) 0.0191(9) 0.0002(7) -0.0039(7) 0.0036(8)
C2 0.0281(10) 0.0270(10) 0.0214(9) 0.0092(7) -0.0016(7) 0.0073(8)
C3 0.0324(10) 0.0361(11) 0.0141(8) 0.0081(7) -0.0017(7) 0.0059(8)
C4 0.0282(10) 0.0393(11) 0.0147(8) -0.0031(7) -0.0068(7) 0.0033(8)
C5 0.0218(9) 0.0335(10) 0.0187(9) -0.0070(8) -0.0055(7) 0.0001(8)
C6 0.0221(9) 0.0263(10) 0.0292(10) -0.0086(8) -0.0032(7) -0.0049(7)
C7 0.0199(9) 0.0238(9) 0.0318(10) 0.0008(8) 0.0024(7) -0.0067(7)
C8 0.0179(8) 0.0272(10) 0.0246(9) 0.0024(7) 0.0042(7) -0.0005(7)
C9 0.0238(9) 0.0241(9) 0.0202(9) -0.0015(7) 0.0008(7) 0.0015(7)
C10 0.0225(9) 0.0234(9) 0.0227(9) -0.0057(7) 0.0005(7) 0.0068(7)
C11 0.0295(10) 0.0164(9) 0.0292(10) -0.0048(7) -0.0006(8) 0.0063(7)
C12 0.0303(10) 0.0184(9) 0.0312(10) 0.0071(7) 0.0015(8) 0.0055(7)
C13 0.0334(11) 0.0167(9) 0.0406(12) 0.0099(8) 0.0027(9) 0.0015(8)
C14 0.0342(11) 0.0272(10) 0.0350(11) 0.0170(8) 0.0055(9) -0.0005(8)
C15 0.0353(11) 0.0379(11) 0.0178(9) 0.0136(8) 0.0039(8) 0.0040(9)
C16 0.0326(11) 0.0466(13) 0.0154(9) 0.0074(8) 0.0060(8) 0.0037(9)
C17 0.0324(11) 0.0473(13) 0.0132(8) -0.0070(8) 0.0018(7) 0.0058(9)
C18 0.0303(10) 0.0420(12) 0.0162(9) -0.0103(8) -0.0032(7) 0.0028(9)
C19 0.0310(10) 0.0304(10) 0.0286(10) -0.0172(8) -0.0037(8) -0.0008(8)
C20 0.0270(10) 0.0242(10) 0.0363(11) -0.0125(8) -0.0037(8) -0.0056(8)
C21 0.0311(10) 0.0154(9) 0.0460(12) -0.0033(8) 0.0017(9) -0.0066(8)
C22 0.0259(10) 0.0196(9) 0.0426(12) 0.0049(8) 0.0060(8) -0.0069(8)
C23 0.0318(11) 0.0258(10) 0.0351(11) 0.0152(8) 0.0086(8) -0.0004(8)
C24 0.0288(10) 0.0373(11) 0.0198(9) 0.0107(8) 0.0071(7) 0.0006(8)
C25 0.0223(9) 0.0338(10) 0.0196(9) 0.0022(7) 0.0069(7) 0.0005(8)
C26 0.0252(9) 0.0325(10) 0.0175(8) -0.0053(7) 0.0033(7) 0.0050(8)
C27 0.0287(10) 0.0370(11) 0.0173(9) -0.0118(8) 0.0004(7) 0.0050(8)
C28 0.0291(10) 0.0288(10) 0.0291(10) -0.0170(8) -0.0021(8) 0.0007(8)
C29 0.0298(10) 0.0168(9) 0.0385(11) -0.0099(8) -0.0001(8) 0.0007(8)
C30 0.0330(11) 0.0145(9) 0.0457(12) -0.0025(8) 0.0017(9) -0.0042(8)
C31 0.0301(11) 0.0192(9) 0.0449(12) -0.0050(8) 0.0016(9) -0.0094(8)
C32 0.0263(10) 0.0251(10) 0.0433(12) 0.0031(8) 0.0061(9) -0.0100(8)
C33 0.0315(11) 0.0277(10) 0.0364(11) 0.0119(8) 0.0088(9) -0.0056(8)
C34 0.0306(10) 0.0406(12) 0.0219(9) 0.0094(8) 0.0097(8) -0.0009(9)
C35 0.0236(10) 0.0376(11) 0.0249(10) -0.0004(8) 0.0094(8) 0.0001(8)
C36 0.0262(10) 0.0367(11) 0.0233(9) -0.0065(8) 0.0069(7) 0.0062(8)
C37 0.0322(11) 0.0360(11) 0.0199(9) -0.0117(8) 0.0032(8) 0.0047(9)
C38 0.0315(11) 0.0276(10) 0.0312(10) -0.0165(8) 0.0012(8) 0.0031(8)
C39 0.0336(11) 0.0177(9) 0.0418(12) -0.0102(8) 0.0017(9) 0.0042(8)
C40 0.0353(11) 0.0131(9) 0.0479(13) -0.0005(8) 0.0024(9) -0.0011(8)
C41 0.0361(11) 0.0186(9) 0.0432(12) 0.0113(8) 0.0032(9) 0.0032(8)
C42 0.0337(11) 0.0282(10) 0.0352(11) 0.0183(9) 0.0057(9) 0.0034(8)
C43 0.0343(11) 0.0407(12) 0.0200(9) 0.0149(8) 0.0022(8) 0.0089(9)
C44 0.0321(10) 0.0457(12) 0.0150(9) 0.0098(8) 0.0036(7) 0.0078(9)
C45 0.0294(10) 0.0499(13) 0.0115(8) -0.0045(8) -0.0011(7) 0.0082(9)
C46 0.0284(10) 0.0474(12) 0.0161(9) -0.0102(8) -0.0058(7) 0.0039(9)
C47 0.0287(10) 0.0346(11) 0.0291(10) -0.0174(8) -0.0064(8) 0.0000(8)
C48 0.0259(10) 0.0281(10) 0.0387(11) -0.0128(9) -0.0054(8) -0.0069(8)
C49 0.0212(9) 0.0342(11) 0.0326(10) -0.0095(8) -0.0036(8) -0.0056(8)
C50 0.0189(9) 0.0324(11) 0.0371(11) -0.0013(8) 0.0024(8) -0.0075(8)
C51 0.0179(9) 0.0359(11) 0.0279(10) 0.0002(8) 0.0046(7) -0.0022(8)
C52 0.0183(9) 0.0322(10) 0.0291(10) -0.0015(8) 0.0014(7) 0.0060(8)
C53 0.0235(9) 0.0297(10) 0.0293(10) -0.0062(8) 0.0033(8) 0.0090(8)
C54 0.0300(10) 0.0200(9) 0.0353(11) -0.0030(8) 0.0014(8) 0.0093(8)
C55 0.0310(10) 0.0224(9) 0.0350(11) 0.0076(8) 0.0013(8) 0.0102(8)
C56 0.0271(10) 0.0353(11) 0.0265(10) 0.0084(8) -0.0017(8) 0.0111(8)
C57 0.0306(10) 0.0433(12) 0.0191(9) 0.0093(8) -0.0024(8) 0.0112(9)
C58 0.0261(10) 0.0443(12) 0.0174(9) -0.0029(8) -0.0068(7) 0.0055(9)
C59 0.0213(9) 0.0403(12) 0.0249(10) -0.0065(8) -0.0068(7) 0.0016(8)
C60 0.0205(9) 0.0357(11) 0.0258(10) -0.0005(8) -0.0031(7) 0.0071(8)
O1W 0.043(2) 0.175(5) 0.076(3) 0.075(3) -0.0216(19) 0.006(3)
O2W 0.0265(18) 0.052(2) 0.085(6) -0.008(3) 0.010(3) -0.0028(14)
O3W 0.044(2) 0.156(5) 0.095(3) -0.087(3) -0.012(2) 0.000(2)
O4W 0.065(4) 0.121(7) 0.116(6) 0.013(5) 0.018(4) -0.026(4)
O5W 0.044(2) 0.156(5) 0.095(3) -0.087(3) -0.012(2) 0.000(2)
O6W 0.0265(18) 0.052(2) 0.085(6) -0.008(3) 0.010(3) -0.0028(14)
O7W 0.046(4) 0.169(8) 0.079(5) -0.054(6) 0.016(3) -0.017(5)
O8W 0.053(6) 0.100(8) 0.098(7) -0.029(7) -0.020(6) 0.007(6)

loop_
_atom_type_symbol
_atom_type_description
_atom_type_scat_dispersion_real
_atom_type_scat_dispersion_imag
_atom_type_scat_source
C C 0.0181 0.0091 'International Tables Vol C Tables 4.2.6.8 and 6.1.1.4'
H H 0.0000 0.0000 'International Tables Vol C Tables 4.2.6.8 and 6.1.1.4'
N N 0.0311 0.0180 'International Tables Vol C Tables 4.2.6.8 and 6.1.1.4'
O O 0.0492 0.0322 'International Tables Vol C Tables 4.2.6.8 and 6.1.1.4'

loop_
_geom_angle_atom_site_label_1
_geom_angle_atom_site_label_2
_geom_angle_atom_site_label_3
_geom_angle
N1 O1 C1 110.88(13)
N1 C61 C62 124.62(17)
N1 C61 C9 115.01(17)
C62 C61 C9 120.12(15)
C67 C62 C63 119.52(18)
C67 C62 C61 120.63(17)
C63 C62 C61 119.30(17)
O2 C63 C64 125.14(18)
O2 C63 C62 114.86(17)
C64 C63 C62 119.99(19)
C65 C64 C63 119.42(19)
C65 C64 H64 120.3
C63 C64 H64 120.3
C66 C65 C64 121.27(19)
C66 C65 H65 119.4
C64 C65 H65 119.4
C65 C66 C67 119.3(2)
C65 C66 H66 120.3
C67 C66 H66 120.3
C66 C67 C62 120.40(19)
C66 C67 H67 119.8
C62 C67 H67 119.8
C61 N1 O1 109.99(15)
C63 O2 C68 116.95(16)
O2 C68 H68A 109.5
O2 C68 H68B 109.5
H68A C68 H68B 109.5
O2 C68 H68C 109.5
H68A C68 H68C 109.5
H68B C68 H68C 109.5
O1 C1 C2 110.53(15)
O1 C1 C5 110.96(15)
C2 C1 C5 101.40(15)
O1 C1 C9 104.10(14)
C2 C1 C9 115.19(15)
C5 C1 C9 114.85(15)
C12 C2 C3 119.63(18)
C12 C2 C1 123.28(17)
C3 C2 C1 109.47(17)
C15 C3 C2 120.75(19)
C15 C3 C4 119.94(18)
C2 C3 C4 108.68(17)
C18 C4 C5 121.01(19)
C18 C4 C3 119.82(19)
C5 C4 C3 108.41(17)
C6 C5 C4 119.31(18)
C6 C5 C1 123.54(17)
C4 C5 C1 109.62(17)
C5 C6 C20 120.53(18)
C5 C6 C7 120.98(17)
C20 C6 C7 107.54(17)
C8 C7 C22 120.02(18)
C8 C7 C6 120.32(17)
C22 C7 C6 107.68(17)
C7 C8 C25 119.89(17)
C7 C8 C9 123.40(16)
C25 C8 C9 109.88(16)
C10 C9 C8 100.60(14)
C10 C9 C61 114.71(15)
C8 C9 C61 111.84(15)
C10 C9 C1 115.13(15)
C8 C9 C1 115.30(15)
C61 C9 C1 99.94(14)
C11 C10 C26 119.83(17)
C11 C10 C9 123.30(17)
C26 C10 C9 109.97(16)
C10 C11 C29 119.87(18)
C10 C11 C12 120.49(17)
C29 C11 C12 107.53(17)
C2 C12 C13 120.22(18)
C2 C12 C11 120.99(17)
C13 C12 C11 107.40(17)
C14 C13 C30 119.90(19)
C14 C13 C12 120.38(19)
C30 C13 C12 108.34(18)
C13 C14 C15 119.14(19)
C13 C14 C33 120.0(2)
C15 C14 C33 108.32(19)
C3 C15 C14 119.79(19)
C3 C15 C16 120.28(19)
C14 C15 C16 108.06(18)
C17 C16 C34 120.31(19)
C17 C16 C15 119.72(19)
C34 C16 C15 107.80(19)
C16 C17 C37 120.05(19)
C16 C17 C18 120.34(19)
C37 C17 C18 107.65(19)
C4 C18 C19 119.46(19)
C4 C18 C17 119.90(19)
C19 C18 C17 108.33(18)
C20 C19 C18 119.52(18)
C20 C19 C38 119.70(19)
C18 C19 C38 108.15(18)
C19 C20 C6 120.09(19)
C19 C20 C21 120.13(19)
C6 C20 C21 108.13(18)
C40 C21 C20 119.9(2)
C40 C21 C22 120.1(2)
C20 C21 C22 108.54(18)
C23 C22 C7 120.51(18)
C23 C22 C21 119.94(19)
C7 C22 C21 108.11(18)
C22 C23 C24 119.32(18)
C22 C23 C42 119.87(19)
C24 C23 C42 107.97(19)
C25 C24 C23 119.44(18)
C25 C24 C44 119.59(19)
C23 C24 C44 108.43(18)
C24 C25 C8 120.77(18)
C24 C25 C26 120.29(18)
C8 C25 C26 108.30(16)
C27 C26 C10 120.95(18)
C27 C26 C25 119.79(18)
C10 C26 C25 108.65(16)
C26 C27 C28 119.40(18)
C26 C27 C45 119.95(19)
C28 C27 C45 108.34(18)
C29 C28 C27 119.31(17)
C29 C28 C47 120.01(19)
C27 C28 C47 108.14(18)
C28 C29 C30 119.88(18)
C28 C29 C11 120.58(18)
C30 C29 C11 108.43(18)
C31 C30 C29 120.4(2)
C31 C30 C13 120.3(2)
C29 C30 C13 108.30(18)
C30 C31 C48 119.89(19)
C30 C31 C32 119.6(2)
C48 C31 C32 108.31(18)
C33 C32 C50 120.09(19)
C33 C32 C31 120.45(19)
C50 C32 C31 107.58(18)
C32 C33 C34 120.17(19)
C32 C33 C14 119.7(2)
C34 C33 C14 107.84(19)
C35 C34 C33 119.96(19)
C35 C34 C16 119.7(2)
C33 C34 C16 107.98(18)
C34 C35 C36 120.23(19)
C34 C35 C51 119.88(19)
C36 C35 C51 107.80(17)
C37 C36 C53 119.97(19)
C37 C36 C35 119.82(19)
C53 C36 C35 108.28(17)
C36 C37 C38 120.08(19)
C36 C37 C17 119.92(19)
C38 C37 C17 107.91(18)
C39 C38 C37 119.95(18)
C39 C38 C19 120.04(19)
C37 C38 C19 107.96(18)
C38 C39 C54 120.07(19)
C38 C39 C40 120.02(19)
C54 C39 C40 107.93(18)
C21 C40 C39 120.3(2)
C21 C40 C41 119.9(2)
C39 C40 C41 108.23(18)
C42 C41 C55 120.3(2)
C42 C41 C40 119.99(19)
C55 C41 C40 107.74(18)
C41 C42 C23 120.2(2)
C41 C42 C43 119.82(19)
C23 C42 C43 107.87(19)
C57 C43 C44 120.0(2)
C57 C43 C42 120.10(19)
C44 C43 C42 107.99(18)
C45 C44 C43 119.80(19)
C45 C44 C24 120.49(18)
C43 C44 C24 107.73(19)
C44 C45 C46 120.37(19)
C44 C45 C27 119.87(18)
C46 C45 C27 107.70(19)
C58 C46 C47 119.70(19)
C58 C46 C45 119.9(2)
C47 C46 C45 108.00(18)
C48 C47 C46 120.16(18)
C48 C47 C28 119.68(19)
C46 C47 C28 107.82(18)
C47 C48 C49 119.8(2)
C47 C48 C31 120.14(19)
C49 C48 C31 108.01(18)
C59 C49 C48 120.33(19)
C59 C49 C50 119.80(18)
C48 C49 C50 108.05(18)
C51 C50 C32 119.81(19)
C51 C50 C49 120.12(18)
C32 C50 C49 108.06(18)
C50 C51 C52 119.98(17)
C50 C51 C35 120.10(18)
C52 C51 C35 107.83(17)
C60 C52 C53 120.16(18)
C60 C52 C51 119.94(18)
C53 C52 C51 108.20(17)
C54 C53 C36 119.94(18)
C54 C53 C52 119.88(18)
C36 C53 C52 107.90(17)
C53 C54 C39 120.00(19)
C53 C54 C55 119.95(18)
C39 C54 C55 108.06(18)
C56 C55 C41 119.98(19)
C56 C55 C54 120.01(19)
C41 C55 C54 108.03(18)
C55 C56 C60 120.05(18)
C55 C56 C57 120.01(19)
C60 C56 C57 107.66(18)
C43 C57 C58 120.38(19)
C43 C57 C56 119.8(2)
C58 C57 C56 108.02(18)
C46 C58 C57 119.52(19)
C46 C58 C59 120.20(19)
C57 C58 C59 108.26(17)
C49 C59 C58 119.82(18)
C49 C59 C60 120.02(18)
C58 C59 C60 107.87(18)
C52 C60 C56 119.93(18)
C52 C60 C59 120.13(18)
C56 C60 C59 108.19(17)

loop_
_geom_bond_atom_site_label_1
_geom_bond_atom_site_label_2
_geom_bond_distance
_geom_bond_site_symmetry_2
O1 N1 1.414(2) .
O1 C1 1.471(2) .
C61 N1 1.272(2) .
C61 C62 1.482(3) .
C61 C9 1.533(3) .
C62 C67 1.393(3) .
C62 C63 1.405(3) .
C63 O2 1.367(2) .
C63 C64 1.389(3) .
C64 C65 1.387(3) .
C64 H64 0.9500 .
C65 C66 1.386(3) .
C65 H65 0.9500 .
C66 C67 1.390(3) .
C66 H66 0.9500 .
C67 H67 0.9500 .
O2 C68 1.434(2) .
C68 H68A 0.9800 .
C68 H68B 0.9800 .
C68 H68C 0.9800 .
C1 C2 1.528(3) .
C1 C5 1.529(3) .
C1 C9 1.576(2) .
C2 C12 1.370(3) .
C2 C3 1.439(3) .
C3 C15 1.394(3) .
C3 C4 1.450(3) .
C4 C18 1.396(3) .
C4 C5 1.438(3) .
C5 C6 1.369(3) .
C6 C20 1.447(3) .
C6 C7 1.478(3) .
C7 C8 1.368(3) .
C7 C22 1.444(3) .
C8 C25 1.437(3) .
C8 C9 1.532(3) .
C9 C10 1.531(3) .
C10 C11 1.372(3) .
C10 C26 1.431(3) .
C11 C29 1.446(3) .
C11 C12 1.475(3) .
C12 C13 1.448(3) .
C13 C14 1.398(3) .
C13 C30 1.447(3) .
C14 C15 1.437(3) .
C14 C33 1.452(3) .
C15 C16 1.453(3) .
C16 C17 1.384(3) .
C16 C34 1.451(3) .
C17 C37 1.453(3) .
C17 C18 1.456(3) .
C18 C19 1.434(3) .
C19 C20 1.397(3) .
C19 C38 1.455(3) .
C20 C21 1.448(3) .
C21 C40 1.393(3) .
C21 C22 1.450(3) .
C22 C23 1.394(3) .
C23 C24 1.440(3) .
C23 C42 1.451(3) .
C24 C25 1.394(3) .
C24 C44 1.450(3) .
C25 C26 1.449(3) .
C26 C27 1.397(3) .
C27 C28 1.436(3) .
C27 C45 1.453(3) .
C28 C29 1.394(3) .
C28 C47 1.454(3) .
C29 C30 1.445(3) .
C30 C31 1.391(3) .
C31 C48 1.446(3) .
C31 C32 1.456(3) .
C32 C33 1.388(3) .
C32 C50 1.449(3) .
C33 C34 1.447(3) .
C34 C35 1.391(3) .
C35 C36 1.451(3) .
C35 C51 1.452(3) .
C36 C37 1.392(3) .
C36 C53 1.446(3) .
C37 C38 1.448(3) .
C38 C39 1.391(3) .
C39 C54 1.446(3) .
C39 C40 1.447(3) .
C40 C41 1.451(3) .
C41 C42 1.390(3) .
C41 C55 1.448(3) .
C42 C43 1.452(3) .
C43 C57 1.394(3) .
C43 C44 1.448(3) .
C44 C45 1.386(3) .
C45 C46 1.450(3) .
C46 C58 1.397(3) .
C46 C47 1.449(3) .
C47 C48 1.397(3) .
C48 C49 1.446(3) .
C49 C59 1.392(3) .
C49 C50 1.455(3) .
C50 C51 1.391(3) .
C51 C52 1.452(3) .
C52 C60 1.392(3) .
C52 C53 1.448(3) .
C53 C54 1.395(3) .
C54 C55 1.451(3) .
C55 C56 1.391(3) .
C56 C60 1.450(3) .
C56 C57 1.456(3) .
C57 C58 1.446(3) .
C58 C59 1.448(3) .
C59 C60 1.451(3) .
O3W O3W 1.449(11) 5
